data_2007829
loop_
_publ_author_name
'Shyamaprosad Goswami'
'Reshmi Mukherjee'
'Gur Dayal Nigam'
'Kandasamy Chinnakali'
'Hoong-Kun Fun'

_publ_section_title
;
 <i>o</i>-Phenylenediamine Pyrocatechol Hemihydrate Complex
;
_journal_issue 11
_journal_name_full 'Acta Crystallographica Section C'
_journal_page_first 1647
_journal_page_last 1649
_journal_paper_doi 10.1107/S0108270198006751
_journal_volume 54
_journal_year 1998
_chemical_formula_moiety 'C6 H8 N2, C6 H6 O2, 0.5H2 O'
_chemical_formula_sum 'C12 H15 N2 O2.5'
_chemical_formula_weight 227.26
_chemical_name_systematic
;
o-Phenylenediamine and Pyrocatechol (1:1) monohydrate complex
;
_space_group_IT_number 13
_symmetry_cell_setting monoclinic
_symmetry_space_group_name_Hall '-P 2yc'
_symmetry_space_group_name_H-M 'P 1 2/c 1'
_audit_creation_method SHELXL
_cell_angle_alpha 90.00
_cell_angle_beta 97.71
_cell_angle_gamma 90.00
_cell_formula_units_Z 4
_cell_length_a 9.0498(2)
_cell_length_b 5.22750(10)
_cell_length_c 25.0771(2)
_cell_measurement_reflns_used 4441
_cell_measurement_temperature 293(2)
_cell_measurement_theta_max 33.1
_cell_measurement_theta_min 1.31
_cell_volume 1175.62(4)
_computing_cell_refinement 'SAINT (Siemens, 1996b)'
_computing_data_collection 'SMART (Siemens, 1996a)'
_computing_data_reduction 'SAINT (Siemens, 1996b)'
_computing_molecular_graphics 'SHELXTL (Sheldrick, 1996)'
_computing_publication_material
; SHELXTL (Sheldrick, 1996),
  PARST (Nardelli, 1995)
;
_computing_structure_refinement 'SHELXTL (Sheldrick, 1996)'
_computing_structure_solution 'SHELXTL (Sheldrick, 1996)'
_diffrn_ambient_temperature 293(2)
_diffrn_measurement_device
;
Siemens SMART CCD area detector diffractometer
;
_diffrn_measurement_method '\w scans'
_diffrn_radiation_monochromator graphite
_diffrn_radiation_source 'fine-focus sealed tube'
_diffrn_radiation_type MoK\a
_diffrn_radiation_wavelength 0.71073
_diffrn_reflns_av_R_equivalents 0.0237
_diffrn_reflns_av_sigmaI/netI 0.0326
_diffrn_reflns_limit_h_max 11
_diffrn_reflns_limit_h_min -11
_diffrn_reflns_limit_k_max 6
_diffrn_reflns_limit_k_min 0
_diffrn_reflns_limit_l_max 32
_diffrn_reflns_limit_l_min 0
_diffrn_reflns_number 7110
_diffrn_reflns_theta_max 27.50
_diffrn_reflns_theta_min 2.62
_exptl_absorpt_coefficient_mu 0.091
_exptl_absorpt_correction_type none
_exptl_crystal_colour colourless
_exptl_crystal_density_diffrn 1.284
_exptl_crystal_density_meas ?
_exptl_crystal_description 'thin plate'
_exptl_crystal_F_000 484
_exptl_crystal_size_max 0.68
_exptl_crystal_size_mid 0.44
_exptl_crystal_size_min 0.08
_refine_diff_density_max 0.158
_refine_diff_density_min -0.113
_refine_ls_extinction_coef 0.011(2)
_refine_ls_extinction_method SHELXTL
_refine_ls_goodness_of_fit_all 1.057
_refine_ls_goodness_of_fit_obs 1.113
_refine_ls_hydrogen_treatment refall
_refine_ls_matrix_type full
_refine_ls_number_parameters 211
_refine_ls_number_reflns 2692
_refine_ls_number_restraints 0
_refine_ls_restrained_S_all 1.057
_refine_ls_restrained_S_obs 1.113
_refine_ls_R_factor_all 0.0601
_refine_ls_R_factor_obs 0.0411
_refine_ls_shift/esd_max 0.001
_refine_ls_shift/esd_mean 0.000
_refine_ls_structure_factor_coef Fsqd
_refine_ls_weighting_details 'w = 1/[\s^2^(Fo^2^)+(0.0391P)^2^+0.1889P] where P=(Fo^2^+2Fc^2^)/3'
_refine_ls_weighting_scheme calc
_refine_ls_wR_factor_all 0.1066
_refine_ls_wR_factor_obs 0.0959
_reflns_number_observed 2016
_reflns_number_total 2692
_reflns_observed_criterion >2sigma(I)
_cod_data_source_file ha1221.cif
_cod_data_source_block ha1221
_cod_depositor_comments
;
The following automatic conversions were performed:

'_exptl_crystal_density_meas' value 'not measured' was changed to '?'
- the value is perceived as not measured.

Automatic conversion script
Id: cif_fix_values 3008 2015-01-20 13:52:24Z robertas 

The following automatic conversions were performed:

'_refine_ls_weighting_scheme' value 'calc w =
1/[\s^2^(Fo^2^)+(0.0391P)^2^+0.1889P] where P=(Fo^2^+2Fc^2^)/3' was
changed to 'calc'. New tag '_refine_ls_weighting_details' was
created. The value of the new tag was set to 'w =
1/[\s^2^(Fo^2^)+(0.0391P)^2^+0.1889P] where P=(Fo^2^+2Fc^2^)/3'.

Automatic conversion script
Id: cif_fix_values 3143 2015-03-26 13:38:13Z robertas 
;
_cod_original_sg_symbol_H-M 'P 2/c'
_cod_original_formula_sum 'C12 H15 N2 O2.50'
_cod_database_code 2007829

loop_
_symmetry_equiv_pos_as_xyz
'x, y, z'
'-x, y, -z+1/2'
'-x, -y, -z'
'x, -y, z+1/2'

loop_
_atom_site_aniso_label
_atom_site_aniso_U_11
_atom_site_aniso_U_22
_atom_site_aniso_U_33
_atom_site_aniso_U_12
_atom_site_aniso_U_13
_atom_site_aniso_U_23
O1 0.0792(8) 0.0917(9) 0.0525(6) -0.0438(7) 0.0021(5) -0.0003(6)
O2 0.0783(7) 0.0748(8) 0.0534(6) -0.0299(6) -0.0027(5) 0.0119(5)
O3 0.0534(8) 0.0496(8) 0.0587(8) 0.000 0.0051(7) 0.000
N1 0.0552(7) 0.0617(8) 0.0522(7) 0.0074(6) 0.0134(6) 0.0034(6)
N2 0.0697(8) 0.0461(7) 0.0676(8) 0.0000(7) -0.0013(7) -0.0024(6)
C1 0.0550(8) 0.0507(8) 0.0606(9) 0.0020(7) 0.0063(6) -0.0026(7)
C2 0.0415(6) 0.0441(7) 0.0482(7) 0.0109(5) 0.0066(5) 0.0031(6)
C3 0.0460(7) 0.0415(7) 0.0545(7) 0.0106(6) 0.0022(5) 0.0042(6)
C4 0.0599(9) 0.0534(9) 0.0751(10) 0.0031(7) 0.0163(8) 0.0147(8)
C5 0.0805(11) 0.0739(11) 0.0539(9) 0.0174(9) 0.0223(8) 0.0106(8)
C6 0.0762(10) 0.0654(10) 0.0530(8) 0.0125(9) 0.0067(7) -0.0064(8)
C7 0.0534(8) 0.0544(9) 0.0557(8) -0.0019(7) 0.0125(6) 0.0044(7)
C8 0.0649(9) 0.0764(11) 0.0481(8) 0.0020(8) 0.0060(7) 0.0044(8)
C9 0.0620(9) 0.0741(11) 0.0529(8) -0.0038(8) -0.0019(7) -0.0104(8)
C10 0.0530(8) 0.0494(8) 0.0596(8) -0.0050(7) 0.0029(6) -0.0055(7)
C11 0.0465(7) 0.0468(7) 0.0478(7) 0.0006(6) 0.0040(5) 0.0008(6)
C12 0.0447(6) 0.0500(8) 0.0487(7) -0.0021(6) 0.0067(5) -0.0042(6)

loop_
_atom_site_label
_atom_site_fract_x
_atom_site_fract_y
_atom_site_fract_z
_atom_site_U_iso_or_equiv
_atom_site_thermal_displace_type
_atom_site_calc_flag
_atom_site_refinement_flags
_atom_site_occupancy
_atom_site_disorder_group
_atom_site_type_symbol
O1 0.14028(13) 0.3317(3) 0.79384(4) 0.0751(4) Uani d . 1 . O
O2 0.31302(14) 0.7177(2) 0.77498(4) 0.0699(4) Uani d . 1 . O
O3 0.5000 0.0847(3) 0.7500 0.0541(4) Uani d S 1 . O
N1 0.0534(2) -0.0708(3) 0.68937(5) 0.0558(3) Uani d . 1 . N
N2 0.2664(2) 0.3174(3) 0.68079(6) 0.0621(4) Uani d . 1 . N
C1 0.0724(2) -0.1942(3) 0.59639(6) 0.0556(4) Uani d . 1 . C
C2 0.11620(13) -0.0389(3) 0.64043(5) 0.0445(3) Uani d . 1 . C
C3 0.21536(14) 0.1617(3) 0.63568(5) 0.0477(3) Uani d . 1 . C
C4 0.2681(2) 0.1981(3) 0.58642(7) 0.0621(4) Uani d . 1 . C
C5 0.2229(2) 0.0411(4) 0.54290(7) 0.0682(5) Uani d . 1 . C
C6 0.1247(2) -0.1550(4) 0.54779(6) 0.0650(4) Uani d . 1 . C
C7 0.2357(2) 0.3374(3) 0.88909(6) 0.0540(4) Uani d . 1 . C
C8 0.3270(2) 0.4523(4) 0.93123(6) 0.0633(4) Uani d . 1 . C
C9 0.4149(2) 0.6565(4) 0.92126(6) 0.0639(4) Uani d . 1 . C
C10 0.4133(2) 0.7475(3) 0.86931(6) 0.0544(4) Uani d . 1 . C
C11 0.32189(14) 0.6346(3) 0.82708(5) 0.0473(3) Uani d . 1 . C
C12 0.23165(14) 0.4281(3) 0.83721(5) 0.0478(3) Uani d . 1 . C
H1N1 0.003(2) -0.231(5) 0.6900(8) 0.098(7) Uiso d . 1 . H
H2N1 0.121(2) -0.072(4) 0.7182(8) 0.081(6) Uiso d . 1 . H
H1N2 0.202(3) 0.337(4) 0.7067(9) 0.107(8) Uiso d . 1 . H
H2N2 0.304(2) 0.460(4) 0.6697(8) 0.089(6) Uiso d . 1 . H
H1O1 0.083(2) 0.199(4) 0.8040(8) 0.093(6) Uiso d . 1 . H
H1O2 0.380(3) 0.843(4) 0.7716(8) 0.098(7) Uiso d . 1 . H
H1O3 0.562(2) 0.183(4) 0.7720(8) 0.096(7) Uiso d . 1 . H
H1 0.0013(19) -0.334(4) 0.6001(7) 0.073(5) Uiso d . 1 . H
H4 0.336(2) 0.336(4) 0.5848(7) 0.081(5) Uiso d . 1 . H
H5 0.2575(19) 0.070(4) 0.5090(8) 0.082(5) Uiso d . 1 . H
H6 0.0900(19) -0.264(4) 0.5160(7) 0.084(5) Uiso d . 1 . H
H7 0.1727(17) 0.189(3) 0.8957(6) 0.060(4) Uiso d . 1 . H
H8 0.328(2) 0.385(4) 0.9679(7) 0.083(5) Uiso d . 1 . H
H9 0.481(2) 0.739(4) 0.9509(7) 0.089(6) Uiso d . 1 . H
H10 0.4741(18) 0.893(3) 0.8605(6) 0.069(5) Uiso d . 1 . H

loop_
_atom_type_symbol
_atom_type_description
_atom_type_scat_dispersion_real
_atom_type_scat_dispersion_imag
_atom_type_scat_source
C C 0.0033 0.0016 'International Tables Vol C Tables 4.2.6.8 and 6.1.1.4'
H H 0.0000 0.0000 'International Tables Vol C Tables 4.2.6.8 and 6.1.1.4'
N N 0.0061 0.0033 'International Tables Vol C Tables 4.2.6.8 and 6.1.1.4'
O O 0.0106 0.0060 'International Tables Vol C Tables 4.2.6.8 and 6.1.1.4'

loop_
_geom_angle_atom_site_label_1
_geom_angle_atom_site_label_2
_geom_angle_atom_site_label_3
_geom_angle
C12 O1 H1O1 111.1(12)
C11 O2 H1O2 111.5(13)
C2 N1 H1N1 111.1(13)
C2 N1 H2N1 113.0(12)
H1N1 N1 H2N1 105.2(17)
C3 N2 H1N2 116.6(14)
C3 N2 H2N2 109.4(13)
H1N2 N2 H2N2 115.4(19)
C6 C1 C2 121.4(2)
C6 C1 H1 119.8(10)
C2 C1 H1 118.7(10)
C1 C2 C3 119.40(12)
C1 C2 N1 120.78(13)
C3 C2 N1 119.69(13)
C2 C3 C4 118.56(13)
C2 C3 N2 120.46(13)
C4 C3 N2 120.91(14)
C5 C4 C3 121.2(2)
C5 C4 H4 122.7(11)
C3 C4 H4 116.1(11)
C6 C5 C4 119.95(15)
C6 C5 H5 119.4(11)
C4 C5 H5 120.7(12)
C5 C6 C1 119.5(2)
C5 C6 H6 119.6(11)
C1 C6 H6 120.9(11)
C12 C7 C8 120.46(15)
C12 C7 H7 119.0(9)
C8 C7 H7 120.6(9)
C9 C8 C7 119.85(14)
C9 C8 H8 121.2(11)
C7 C8 H8 119.0(12)
C8 C9 C10 120.30(14)
C8 C9 H9 120.5(11)
C10 C9 H9 119.2(11)
C9 C10 C11 120.18(15)
C9 C10 H10 122.8(10)
C11 C10 H10 117.0(9)
O2 C11 C10 123.16(13)
O2 C11 C12 117.24(12)
C10 C11 C12 119.59(12)
O1 C12 C7 123.95(13)
O1 C12 C11 116.42(12)
C7 C12 C11 119.61(12)

loop_
_geom_bond_atom_site_label_1
_geom_bond_atom_site_label_2
_geom_bond_site_symmetry_2
_geom_bond_distance
_geom_bond_publ_flag
O1 C12 . 1.371(2) yes
O1 H1O1 . 0.93(2) ?
O2 C11 . 1.369(2) yes
O2 H1O2 . 0.90(2) ?
O3 H1O3 . 0.89(2) ?
N1 C2 . 1.430(2) yes
N1 H1N1 . 0.95(2) ?
N1 H2N1 . 0.88(2) ?
N2 C3 . 1.419(2) yes
N2 H1N2 . 0.94(2) ?
N2 H2N2 . 0.88(2) ?
C1 C6 . 1.381(2) ?
C1 C2 . 1.385(2) ?
C1 H1 . 0.99(2) ?
C2 C3 . 1.396(2) ?
C3 C4 . 1.396(2) ?
C4 C5 . 1.383(2) ?
C4 H4 . 0.95(2) ?
C5 C6 . 1.373(3) ?
C5 H5 . 0.96(2) ?
C6 H6 . 1.00(2) ?
C7 C12 . 1.381(2) ?
C7 C8 . 1.388(2) ?
C7 H7 . 0.99(2) ?
C8 C9 . 1.374(2) ?
C8 H8 . 0.98(2) ?
C9 C10 . 1.385(2) ?
C9 H9 . 0.99(2) ?
C10 C11 . 1.385(2) ?
C10 H10 . 0.98(2) ?
C11 C12 . 1.397(2) ?

loop_
_geom_hbond_atom_site_label_D
_geom_hbond_atom_site_label_H
_geom_hbond_atom_site_label_A
_geom_hbond_site_symmetry_A
_geom_hbond_distance_DH
_geom_hbond_distance_HA
_geom_hbond_distance_DA
_geom_hbond_angle_DHA
_geom_hbond_publ_flag
N2 H1N2 O1 1_555 0.93(3) 2.33(2) 3.196(2) 154(2) yes
N1 H2N1 O2 1_545 0.88(2) 2.36(2) 3.162(2) 150(2) yes
O1 H1O1 N1 2_556 0.92(2) 1.90(2) 2.806(2) 169(2) yes
O2 H1O2 O3 1_565 0.90(2) 1.80(2) 2.687(2) 168(2) yes
O3 H1O3 N2 2_656 0.89(2) 1.95(2) 2.824(2) 164(2) yes

loop_
_geom_torsion_atom_site_label_1
_geom_torsion_atom_site_label_2
_geom_torsion_atom_site_label_3
_geom_torsion_atom_site_label_4
_geom_torsion
C6 C1 C2 C3 0.0(2)
C6 C1 C2 N1 175.70(14)
C1 C2 C3 C4 -0.4(2)
N1 C2 C3 C4 -176.20(12)
C1 C2 C3 N2 -177.53(12)
N1 C2 C3 N2 6.7(2)
C2 C3 C4 C5 0.5(2)
N2 C3 C4 C5 177.61(14)
C3 C4 C5 C6 -0.2(2)
C4 C5 C6 C1 -0.3(2)
C2 C1 C6 C5 0.4(2)
C12 C7 C8 C9 -0.5(2)
C7 C8 C9 C10 -0.3(2)
C8 C9 C10 C11 0.6(2)
C9 C10 C11 O2 178.88(14)
C9 C10 C11 C12 -0.2(2)
C8 C7 C12 O1 -177.33(14)
C8 C7 C12 C11 0.9(2)
O2 C11 C12 O1 -1.3(2)
C10 C11 C12 O1 177.79(13)
O2 C11 C12 C7 -179.70(13)
C10 C11 C12 C7 -0.6(2)

loop_
_cod_related_entry_id
_cod_related_entry_database
_cod_related_entry_code
1 ChemSpider 21136786
